data_2020547
loop_
_publ_author_name
'Hopa, Cigdem'
'Cokay, Ismail'

_publ_section_title
;
 Designing a heterotrinuclear CuII---NiII---CuIIcomplex from a mononuclear
 CuIISchiff base precursor with dicyanamide as a coligand: synthesis,
 crystal structure, thermal and photoluminescence properties
;
_journal_coeditor_code LF3035
_journal_issue 8
_journal_name_full 'Acta Crystallographica Section C Structural Chemistry'
_journal_paper_doi 10.1107/S205322961600944X
_journal_volume 72
_journal_year 2016
_chemical_formula_iupac '[Cu2 Ni (C2 N3)2 (C17 H16 N2 O2)2 (C2 H6 O S)2]'
_chemical_formula_moiety 'C42 H44 Cu2 N10 Ni O6 S2'
_chemical_formula_sum 'C42 H44 Cu2 N10 Ni O6 S2'
_chemical_formula_weight 1034.78
_chemical_name_common 'Cu--Ni--Cu complex'
_chemical_name_systematic
;Bis(dicyanamido-1\k<i>N</i>^1^)bis(dimethyl
sulfoxide)-2\k<i>O</i>,3\k<i>O</i>-bis{\m-2,2'-[propane-1,3-diylbis(nitrilomethanylylidene)]diphenolato}-1:2\k^6^<i>O</i>,<i>O</i>':<i>O</i>,<i>N</i>,<i>N</i>',<i>O</i>';1:3\k^6^<i>O</i>,<i>O</i>':<i>O</i>,<i>N</i>,<i>N</i>',<i>O</i>'-dicopper(II)nickel(II)
;
_space_group_crystal_system monoclinic
_space_group_IT_number 14
_space_group_name_Hall '-P 2ybc'
_space_group_name_H-M_alt 'P 1 21/c 1'
_symmetry_space_group_name_Hall '-P 2ybc'
_symmetry_space_group_name_H-M 'P 1 21/c 1'
_atom_sites_solution_hydrogens geom
_atom_sites_solution_primary direct
_atom_sites_solution_secondary difmap
_cell_angle_alpha 90
_cell_angle_beta 97.998(7)
_cell_angle_gamma 90
_cell_formula_units_Z 4
_cell_length_a 19.196(3)
_cell_length_b 10.2943(15)
_cell_length_c 22.347(3)
_cell_measurement_reflns_used 121
_cell_measurement_temperature 150.(2)
_cell_measurement_theta_max 24.1763
_cell_measurement_theta_min 4.6893
_cell_volume 4373.0(11)
_computing_cell_refinement
;
APEX2 (Bruker 2012)
;
_computing_data_collection
;
APEX2 (Bruker, 2012)
;
_computing_data_reduction
;
SAINT (Bruker, 2009)
;
_computing_molecular_graphics
;
Mercury (Macrae <i>et al.</i>,  2008)
;
_computing_publication_material
;
PLATON (Spek, 2009) and SHELXTL (Bruker, 2001)
;
_computing_structure_refinement
;
SHELXL97 (Sheldrick, 2008)
;
_computing_structure_solution
;
SHELXS97 (Sheldrick, 2008)
;
_diffrn_ambient_temperature 150.(2)
_diffrn_measured_fraction_theta_full 0.999
_diffrn_measured_fraction_theta_max 0.999
_diffrn_measurement_device_type 'Bruker APEXII QUAZAR three-circle'
_diffrn_measurement_method '\f and \w scans'
_diffrn_radiation_monochromator 'multilayer QUAZAR mirrors'
_diffrn_radiation_type MoK\a
_diffrn_radiation_wavelength 0.71073
_diffrn_reflns_av_R_equivalents 0.0440
_diffrn_reflns_av_sigmaI/netI 0.0391
_diffrn_reflns_limit_h_max 22
_diffrn_reflns_limit_h_min -22
_diffrn_reflns_limit_k_max 12
_diffrn_reflns_limit_k_min -12
_diffrn_reflns_limit_l_max 25
_diffrn_reflns_limit_l_min -26
_diffrn_reflns_number 32278
_diffrn_reflns_theta_full 25.00
_diffrn_reflns_theta_max 25.00
_diffrn_reflns_theta_min 1.07
_diffrn_standards_decay_% 0.3
_diffrn_standards_interval_count 20
_diffrn_standards_number 5
_exptl_absorpt_coefficient_mu 1.545
_exptl_absorpt_correction_T_max 0.89
_exptl_absorpt_correction_T_min 0.79
_exptl_absorpt_correction_type multi-scan
_exptl_absorpt_process_details
;
(SADABS; Bruker, 2008)
;
_exptl_crystal_colour green
_exptl_crystal_density_diffrn 1.572
_exptl_crystal_density_method 'not measured'
_exptl_crystal_description block
_exptl_crystal_F_000 2128
_exptl_crystal_size_max 0.200
_exptl_crystal_size_mid 0.110
_exptl_crystal_size_min 0.080
_refine_diff_density_max 0.568
_refine_diff_density_min -0.446
_refine_ls_extinction_method none
_refine_ls_goodness_of_fit_ref 1.028
_refine_ls_hydrogen_treatment constr
_refine_ls_matrix_type full
_refine_ls_number_parameters 602
_refine_ls_number_reflns 7699
_refine_ls_number_restraints 40
_refine_ls_restrained_S_all 1.030
_refine_ls_R_factor_all 0.0434
_refine_ls_R_factor_gt 0.0307
_refine_ls_shift/su_max 0.001
_refine_ls_shift/su_mean 0.000
_refine_ls_structure_factor_coef Fsqd
_refine_ls_weighting_details 'calc w=1/[\s^2^(Fo^2^)+(0.0238P)^2^+4.3048P] where P=(Fo^2^+2Fc^2^)/3'
_refine_ls_weighting_scheme calc
_refine_ls_wR_factor_gt 0.0693
_refine_ls_wR_factor_ref 0.0742
_reflns_number_gt 6279
_reflns_number_total 7699
_reflns_threshold_expression >2sigma(I)
_cod_data_source_file lf3035sup1.cif
_cod_data_source_block I
_cod_database_code 2020547

loop_
_space_group_symop_operation_xyz
'x, y, z'
'-x, y+1/2, -z+1/2'
'-x, -y, -z'
'x, -y-1/2, z-1/2'

loop_
_atom_site_type_symbol
_atom_site_label
_atom_site_fract_x
_atom_site_fract_y
_atom_site_fract_z
_atom_site_U_iso_or_equiv
_atom_site_adp_type
_atom_site_calc_flag
_atom_site_refinement_flags
_atom_site_occupancy
_atom_site_disorder_assembly
_atom_site_disorder_group
C C1 0.10590(13) 0.4573(2) 0.40246(11) 0.0213(6) Uani d . 1.0 . .
C C2 0.04229(13) 0.5053(3) 0.41814(11) 0.0256(6) Uani d . 1.0 . .
C C3 -0.01803(15) 0.4260(3) 0.40909(12) 0.0340(7) Uani d . 1.0 . .
H H3 -0.0611 0.4588 0.4193 0.041 Uiso calc R 1.0 . .
C C4 -0.01641(16) 0.3029(3) 0.38599(13) 0.0363(7) Uani d . 1.0 . .
H H4 -0.0578 0.2513 0.3799 0.044 Uiso calc R 1.0 . .
C C5 0.04683(15) 0.2549(3) 0.37158(12) 0.0308(7) Uani d . 1.0 . .
H H5 0.0487 0.1694 0.3559 0.037 Uiso calc R 1.0 . .
C C6 0.10700(14) 0.3299(2) 0.37979(11) 0.0252(6) Uani d . 1.0 . .
H H6 0.1498 0.2949 0.37 0.03 Uiso calc R 1.0 . .
C C7 0.03453(14) 0.6344(3) 0.44222(12) 0.0287(6) Uani d . 1.0 . .
H H7 -0.012 0.6592 0.4472 0.034 Uiso calc R 1.0 . .
C C8 0.16391(13) 0.7694(2) 0.30434(11) 0.0199(6) Uani d . 1.0 . .
C C9 0.10097(13) 0.6983(2) 0.29776(11) 0.0240(6) Uani d . 1.0 . .
H H9 0.1024 0.6074 0.305 0.029 Uiso calc R 1.0 . .
C C10 0.03743(14) 0.7580(3) 0.28112(12) 0.0296(6) Uani d . 1.0 . .
H H10 -0.0045 0.7079 0.2781 0.035 Uiso calc R 1.0 . .
C C11 0.03287(14) 0.8905(3) 0.26847(12) 0.0313(7) Uani d . 1.0 . .
H H11 -0.0115 0.9307 0.2568 0.038 Uiso calc R 1.0 . .
C C12 0.09331(14) 0.9612(3) 0.27317(12) 0.0276(6) Uani d . 1.0 . .
H H12 0.0908 1.0514 0.2641 0.033 Uiso calc R 1.0 . .
C C13 0.15952(13) 0.9038(2) 0.29116(11) 0.0215(6) Uani d . 1.0 . .
C C14 0.21941(14) 0.9897(2) 0.29556(12) 0.0251(6) Uani d . 1.0 . .
H H14 0.2094 1.0791 0.2883 0.03 Uiso calc R 1.0 . .
C C15 0.39874(13) 0.5377(2) 0.32244(11) 0.0213(6) Uani d . 1.0 . .
C C16 0.39858(15) 0.4059(3) 0.30612(12) 0.0290(6) Uani d . 1.0 . .
H H16 0.3557 0.3583 0.3018 0.035 Uiso calc R 1.0 . .
C C17 0.45961(16) 0.3449(3) 0.29633(14) 0.0362(7) Uani d . 1.0 . .
H H17 0.458 0.2564 0.2843 0.043 Uiso calc R 1.0 . .
C C18 0.52367(16) 0.4099(3) 0.30364(14) 0.0387(7) Uani d . 1.0 . .
H H18 0.5658 0.3662 0.2977 0.046 Uiso calc R 1.0 . .
C C19 0.52461(15) 0.5389(3) 0.31960(13) 0.0331(7) Uani d . 1.0 . .
H H19 0.5683 0.5838 0.3254 0.04 Uiso calc R 1.0 . .
C C20 0.46296(13) 0.6062(2) 0.32761(12) 0.0244(6) Uani d . 1.0 . .
C C21 0.46950(14) 0.7431(3) 0.34160(12) 0.0265(6) Uani d . 1.0 . .
H H21 0.5161 0.7745 0.3522 0.032 Uiso calc R 1.0 . .
C C22 0.33935(14) 0.8242(3) 0.48574(13) 0.0307(7) Uani d . 1.0 . .
C C23 0.33655(13) 0.6935(2) 0.46546(12) 0.0233(6) Uani d . 1.0 . .
C C24 0.39924(13) 0.6227(3) 0.46971(12) 0.0286(6) Uani d . 1.0 . .
H H24 0.3981 0.5347 0.4568 0.034 Uiso calc R 1.0 . .
C C25 0.46236(15) 0.6787(3) 0.49235(14) 0.0367(7) Uani d . 1.0 . .
H H25 0.5043 0.6289 0.4948 0.044 Uiso calc R 1.0 . .
C C26 0.46572(16) 0.8078(3) 0.51190(15) 0.0451(9) Uani d . 1.0 . .
H H26 0.5096 0.8459 0.5275 0.054 Uiso calc R 1.0 . .
C C27 0.40490(16) 0.8785(3) 0.50821(15) 0.0441(8) Uani d . 1.0 . .
H H27 0.4071 0.9665 0.5212 0.053 Uiso calc R 1.0 . .
C C28 0.27848(16) 0.9063(3) 0.48315(13) 0.0333(7) Uani d . 1.0 . .
H H28 0.2878 0.9954 0.4919 0.04 Uiso calc R 1.0 . .
C C29 0.44677(15) 0.9617(3) 0.35587(14) 0.0341(7) Uani d . 1.0 . .
H H29A 0.4724 0.992 0.323 0.041 Uiso calc R 1.0 . .
H H29B 0.4807 0.9594 0.3935 0.041 Uiso calc R 1.0 . .
C C30 0.38987(15) 1.0579(3) 0.36354(13) 0.0326(7) Uani d . 1.0 . .
H H30A 0.4114 1.1445 0.3722 0.039 Uiso calc R 1.0 . .
H H30B 0.3669 1.0322 0.3988 0.039 Uiso calc R 1.0 . .
C C31 0.33495(14) 1.0675(3) 0.30869(13) 0.0322(7) Uani d . 1.0 . .
H H31A 0.3098 1.1514 0.3091 0.039 Uiso calc R 1.0 . .
H H31B 0.3579 1.0642 0.2717 0.039 Uiso calc R 1.0 . .
C C32 0.16399(16) 0.9875(3) 0.47149(14) 0.0365(7) Uani d . 1.0 . .
H H32A 0.1795 1.0589 0.4468 0.044 Uiso calc R 1.0 . .
H H32B 0.1664 1.0195 0.5135 0.044 Uiso calc R 1.0 . .
C C33 0.08869(16) 0.9543(3) 0.44797(14) 0.0394(8) Uani d . 1.0 . .
H H33A 0.0591 1.0321 0.4514 0.047 Uiso calc R 1.0 . .
H H33B 0.0854 0.9321 0.4046 0.047 Uiso calc R 1.0 . .
C C34 0.06001(15) 0.8446(3) 0.48026(13) 0.0355(7) Uani d . 1.0 . .
H H34A 0.0767 0.8516 0.5241 0.043 Uiso calc R 1.0 . .
H H34B 0.008 0.8491 0.4744 0.043 Uiso calc R 1.0 . .
C C35 0.32076(14) 0.3040(2) 0.44670(12) 0.0230(6) Uani d . 1.0 . .
C C36 0.35488(14) 0.2300(3) 0.54316(15) 0.0302(7) Uani d . 1.0 . .
C C37 0.18153(14) 0.3725(3) 0.24958(13) 0.0266(6) Uani d . 1.0 . .
C C38 0.12317(17) 0.3490(3) 0.15470(16) 0.0443(8) Uani d . 1.0 . .
C C39 0.19216(16) 0.3501(3) 0.54086(14) 0.0422(8) Uani d . 1.0 . .
H H39A 0.1469 0.3554 0.5562 0.063 Uiso calc R 1.0 . .
H H39B 0.2171 0.2715 0.5565 0.063 Uiso calc R 1.0 . .
H H39C 0.1842 0.347 0.4966 0.063 Uiso calc R 1.0 . .
C C40 0.24759(19) 0.4632(3) 0.64390(13) 0.0522(9) Uani d . 1.0 . .
H H40A 0.2739 0.5342 0.6659 0.078 Uiso calc R 1.0 . .
H H40B 0.2712 0.3805 0.6549 0.078 Uiso calc R 1.0 . .
H H40C 0.1998 0.4607 0.6545 0.078 Uiso calc R 1.0 . .
Cu Cu1 0.319533(16) 0.78078(3) 0.31965(15) 0.02213(9) Uani d . 1.0 A .
Cu Cu2 0.182485(16) 0.69250(3) 0.45381(14) 0.02217(9) Uani d . 1.0 . .
N N1 0.42051(11) 0.8275(2) 0.34159(10) 0.0253(5) Uani d . 1.0 . .
N N2 0.28430(11) 0.95965(19) 0.30808(10) 0.0237(5) Uani d . 1.0 . .
N N3 0.21353(12) 0.8761(2) 0.47067(10) 0.0270(5) Uani d . 1.0 . .
N N4 0.08250(12) 0.7192(2) 0.45759(10) 0.0272(5) Uani d . 1.0 . .
N N5 0.29330(11) 0.3673(2) 0.40845(10) 0.0248(5) Uani d . 1.0 . .
N N6 0.35487(15) 0.2232(2) 0.48493(12) 0.0460(7) Uani d . 1.0 . .
N N7 0.35886(14) 0.2236(3) 0.59454(13) 0.0460(7) Uani d . 1.0 . .
N N8 0.21149(12) 0.4284(2) 0.28973(10) 0.0258(5) Uani d . 1.0 . .
N N9 0.14802(15) 0.2987(2) 0.20773(13) 0.0461(7) Uani d . 1.0 . .
N N10 0.09963(17) 0.3827(4) 0.10755(14) 0.0701(10) Uani d . 1.0 . .
Ni Ni1 0.25145(16) 0.52865(3) 0.364121(14) 0.01851(9) Uani d . 1.0 . .
O O1 0.22489(9) 0.71155(15) 0.32244(8) 0.0238(4) Uani d . 1.0 . .
O O2 0.33993(8) 0.59648(16) 0.33241(8) 0.0232(4) Uani d . 1.0 . .
O O3 0.27623(9) 0.64001(16) 0.44193(8) 0.0232(4) Uani d . 1.0 . .
O O4 0.16409(9) 0.52875(16) 0.40891(7) 0.0215(4) Uani d . 1.0 . .
O O5 0.19633(11) 0.60592(19) 0.55076(8) 0.0385(5) Uani d . 1.0 . .
O O6 0.31963(10) 0.76640(19) 0.21731(9) 0.0370(5) Uani d . 1.0 . .
S S1 0.24373(4) 0.48925(7) 0.56486(3) 0.03211(17) Uani d . 1.0 . .
S S3 0.29814(10) 0.70026(17) 0.15510(8) 0.0308(6) Uani d PDU 0.406(2) A 1
C C1A 0.3262(6) 0.5372(8) 0.1710(4) 0.060(3) Uani d PDU 0.406(2) A 1
H H1A1 0.3777 0.5335 0.1766 0.091 Uiso calc PR 0.406(2) A 1
H H1A2 0.3073 0.481 0.1373 0.091 Uiso calc PR 0.406(2) A 1
H H1A3 0.309 0.5076 0.208 0.091 Uiso calc PR 0.406(2) A 1
C C41 0.2065(7) 0.6704(19) 0.1575(7) 0.036(3) Uani d PDU 0.406(2) A 1
H H41A 0.1993 0.6491 0.199 0.054 Uiso calc PR 0.406(2) A 1
H H41B 0.1907 0.5976 0.1308 0.054 Uiso calc PR 0.406(2) A 1
H H41C 0.1793 0.7482 0.1441 0.054 Uiso calc PR 0.406(2) A 1
S S2 0.30059(7) 0.62484(11) 0.19631(5) 0.0317(4) Uani d PDU 0.594(2) A 2
C C2A 0.3555(5) 0.6071(9) 0.1403(4) 0.116(4) Uani d PDU 0.594(2) A 2
H H2A1 0.3484 0.6805 0.1122 0.174 Uiso calc PR 0.594(2) A 2
H H2A2 0.3441 0.5259 0.1182 0.174 Uiso calc PR 0.594(2) A 2
H H2A3 0.4047 0.605 0.1592 0.174 Uiso calc PR 0.594(2) A 2
C C42 0.2197(6) 0.6412(16) 0.1482(6) 0.100(6) Uani d PDU 0.594(2) A 2
H H42A 0.1817 0.6559 0.1726 0.15 Uiso calc PR 0.594(2) A 2
H H42B 0.2101 0.5616 0.1243 0.15 Uiso calc PR 0.594(2) A 2
H H42C 0.2224 0.7151 0.1209 0.15 Uiso calc PR 0.594(2) A 2

loop_
_atom_site_aniso_label
_atom_site_aniso_U_11
_atom_site_aniso_U_22
_atom_site_aniso_U_33
_atom_site_aniso_U_12
_atom_site_aniso_U_13
_atom_site_aniso_U_23
C1 0.0195(14) 0.0265(14) 0.0168(13) -0.0009(12) -0.0012(11) 0.0050(11)
C2 0.0198(14) 0.0350(15) 0.0219(14) 0.0017(12) 0.0028(11) 0.0042(12)
C3 0.0231(15) 0.0489(19) 0.0305(16) -0.0025(14) 0.0055(13) 0.0048(14)
C4 0.0265(17) 0.0456(19) 0.0363(17) -0.0148(14) 0.0028(13) 0.0042(14)
C5 0.0393(18) 0.0280(15) 0.0246(15) -0.0118(13) 0.0026(13) 0.0029(12)
C6 0.0260(15) 0.0251(14) 0.0246(14) -0.0031(12) 0.0038(12) 0.0029(11)
C7 0.0190(14) 0.0408(17) 0.0265(15) 0.0088(13) 0.0041(12) 0.0040(13)
C8 0.0197(14) 0.0225(13) 0.0177(13) 0.0026(11) 0.0030(11) -0.0002(10)
C9 0.0226(15) 0.0230(14) 0.0257(14) 0.0003(11) 0.0016(12) 0.0024(11)
C10 0.0205(15) 0.0380(16) 0.0286(15) -0.0013(13) -0.0024(12) 0.0008(13)
C11 0.0224(15) 0.0358(16) 0.0337(16) 0.0101(13) -0.0035(12) 0.0018(13)
C12 0.0318(16) 0.0229(14) 0.0276(15) 0.0067(12) 0.0024(12) 0.0028(11)
C13 0.0239(14) 0.0204(13) 0.0209(13) 0.0045(11) 0.0051(11) 0.0011(10)
C14 0.0321(16) 0.0150(13) 0.0291(15) 0.0035(12) 0.0083(12) 0.0022(11)
C15 0.0215(14) 0.0191(13) 0.0236(14) 0.0033(11) 0.0043(11) 0.0031(11)
C16 0.0294(16) 0.0215(14) 0.0384(16) -0.0017(12) 0.0132(13) 0.0013(12)
C17 0.0423(19) 0.0216(15) 0.0493(19) 0.0046(14) 0.0230(15) 0.0012(13)
C18 0.0333(18) 0.0354(17) 0.051(2) 0.0101(14) 0.0208(15) 0.0032(14)
C19 0.0197(15) 0.0359(16) 0.0448(18) 0.0025(13) 0.0080(13) 0.0043(14)
C20 0.0208(14) 0.0234(14) 0.0286(14) 0.0011(12) 0.0015(11) 0.0026(11)
C21 0.0180(14) 0.0283(15) 0.0324(16) -0.0062(12) 0.0004(12) 0.0021(12)
C22 0.0271(16) 0.0222(14) 0.0399(17) 0.0013(12) -0.0054(13) -0.0047(12)
C23 0.0208(14) 0.0215(13) 0.0263(14) -0.0024(11) -0.0017(12) -0.0008(11)
C24 0.0229(15) 0.0211(14) 0.0394(16) -0.0006(12) -0.0043(13) -0.0001(12)
C25 0.0253(16) 0.0316(16) 0.0494(19) 0.0038(13) -0.0086(14) -0.0010(14)
C26 0.0293(18) 0.0382(18) 0.061(2) -0.0077(14) -0.0158(16) -0.0075(16)
C27 0.0382(19) 0.0260(16) 0.063(2) -0.0047(14) -0.0109(16) -0.0128(15)
C28 0.0406(19) 0.0180(14) 0.0396(17) -0.0014(13) -0.0001(14) -0.0082(12)
C29 0.0282(16) 0.0234(14) 0.0484(18) -0.0093(13) -0.0025(14) -0.0048(13)
C30 0.0376(17) 0.0203(14) 0.0396(17) -0.0075(13) 0.0047(14) -0.0035(12)
C31 0.0296(16) 0.0199(14) 0.0471(18) -0.0046(12) 0.0054(14) 0.0060(13)
C32 0.0423(18) 0.0209(14) 0.0473(18) 0.0110(13) 0.0097(15) -0.0017(13)
C33 0.047(2) 0.0355(17) 0.0376(17) 0.0216(15) 0.0133(15) 0.0055(14)
C34 0.0309(17) 0.0378(17) 0.0396(17) 0.0132(14) 0.0108(14) -0.0033(14)
C35 0.0213(14) 0.0159(13) 0.0325(15) -0.0001(11) 0.0057(12) -0.0057(12)
C36 0.0233(16) 0.0221(14) 0.043(2) 0.0025(12) -0.0039(14) 0.0050(13)
C37 0.0267(15) 0.0205(13) 0.0340(16) -0.0010(12) 0.0092(13) 0.0004(13)
C38 0.0361(19) 0.056(2) 0.040(2) -0.0162(16) 0.0053(16) -0.0228(17)
C39 0.0355(18) 0.0466(19) 0.0425(19) 0.0066(15) -0.0017(15) -0.0031(15)
C40 0.070(3) 0.054(2) 0.0285(17) 0.0013(19) -0.0063(17) 0.0046(15)
Cu1 0.01742(18) 0.01421(16) 0.03453(19) -0.00064(13) 0.00275(14) 0.00188(13)
Cu2 0.01973(18) 0.01897(16) 0.02714(18) 0.00432(13) 0.00084(14) -0.00223(13)
N1 0.0225(12) 0.0189(11) 0.0335(13) -0.0025(10) 0.0010(10) 0.0006(10)
N2 0.0253(13) 0.0152(11) 0.0309(12) 0.0001(10) 0.0051(10) 0.0006(9)
N3 0.0302(14) 0.0197(11) 0.0306(13) 0.0059(10) 0.0027(10) -0.0015(10)
N4 0.0230(13) 0.0314(13) 0.0269(12) 0.0085(11) 0.0023(10) -0.0017(10)
N5 0.0258(12) 0.0196(11) 0.0292(12) 0.0039(10) 0.0049(10) 0.0010(10)
N6 0.0602(19) 0.0374(15) 0.0373(16) 0.0279(14) -0.0042(14) 0.0024(12)
N7 0.0422(17) 0.0510(17) 0.0422(17) 0.0085(13) -0.0030(13) 0.0131(13)
N8 0.0294(13) 0.0214(11) 0.0265(12) -0.0030(10) 0.0031(11) -0.0001(10)
N9 0.0529(18) 0.0338(15) 0.0481(17) -0.0100(13) -0.0051(14) -0.0145(13)
N10 0.061(2) 0.108(3) 0.0389(18) -0.026(2) -0.0037(16) -0.0156(18)
Ni1 0.01730(18) 0.01430(16) 0.02367(18) -0.00009(13) 0.00191(14) 0.00033(13)
O1 0.0162(9) 0.0170(9) 0.0378(11) -0.0002(7) 0.0024(8) 0.0060(8)
O2 0.0163(9) 0.0156(9) 0.0382(11) 0.0016(7) 0.0058(8) 0.0030(8)
O3 0.0176(9) 0.0190(9) 0.0320(10) 0.0005(7) 0.0002(8) -0.0042(8)
O4 0.0170(9) 0.0211(9) 0.0262(9) -0.0003(8) 0.0022(8) -0.0028(7)
O5 0.0459(13) 0.0411(12) 0.0274(11) 0.0190(10) 0.0011(9) -0.0001(9)
O6 0.0328(11) 0.0361(11) 0.0403(12) -0.0010(9) -0.0009(9) -0.0129(9)
S1 0.0316(4) 0.0358(4) 0.0284(4) 0.0080(3) 0.0024(3) 0.0065(3)
S3 0.0358(11) 0.0340(11) 0.0237(10) 0.0007(8) 0.0078(8) -0.0002(8)
C1A 0.076(7) 0.051(6) 0.055(6) 0.027(5) 0.010(5) -0.010(5)
C41 0.029(5) 0.051(8) 0.031(5) -0.018(5) 0.013(4) -0.006(5)
S2 0.0454(8) 0.0249(7) 0.0244(7) -0.0048(6) 0.0030(6) -0.0023(5)
C2A 0.164(9) 0.081(6) 0.127(7) -0.040(6) 0.110(7) -0.063(5)
C42 0.108(10) 0.070(8) 0.098(10) -0.036(7) -0.068(8) 0.020(7)

loop_
_atom_type_symbol
_atom_type_description
_atom_type_scat_dispersion_real
_atom_type_scat_dispersion_imag
_atom_type_scat_source
C C 0.0033 0.0016 'International Tables Vol C Tables 4.2.6.8 and 6.1.1.4'
H H 0.0000 0.0000 'International Tables Vol C Tables 4.2.6.8 and 6.1.1.4'
N N 0.0061 0.0033 'International Tables Vol C Tables 4.2.6.8 and 6.1.1.4'
O O 0.0106 0.0060 'International Tables Vol C Tables 4.2.6.8 and 6.1.1.4'
Ni Ni 0.3393 1.1124 'International Tables Vol C Tables 4.2.6.8 and 6.1.1.4'
Cu Cu 0.3201 1.2651 'International Tables Vol C Tables 4.2.6.8 and 6.1.1.4'
S S 0.1246 0.1234 'International Tables Vol C Tables 4.2.6.8 and 6.1.1.4'

loop_
_geom_angle_atom_site_label_1
_geom_angle_atom_site_label_2
_geom_angle_atom_site_label_3
_geom_angle
_geom_angle_publ_flag
O4 C1 C2 121.6(2) ?
O4 C1 C6 120.0(2) ?
C2 C1 C6 118.3(2) ?
C1 C2 C3 119.0(3) ?
C1 C2 C7 123.5(2) ?
C3 C2 C7 117.4(3) ?
C4 C3 C2 121.9(3) ?
C4 C3 H3 119.0 ?
C2 C3 H3 119.0 ?
C3 C4 C5 118.9(3) ?
C3 C4 H4 120.6 ?
C5 C4 H4 120.6 ?
C6 C5 C4 120.8(3) ?
C6 C5 H5 119.6 ?
C4 C5 H5 119.6 ?
C5 C6 C1 121.0(3) ?
C5 C6 H6 119.5 ?
C1 C6 H6 119.5 ?
N4 C7 C2 128.1(3) ?
N4 C7 H7 115.9 ?
C2 C7 H7 115.9 ?
O1 C8 C9 120.6(2) ?
O1 C8 C13 121.8(2) ?
C9 C8 C13 117.6(2) ?
C10 C9 C8 121.1(2) ?
C10 C9 H9 119.5 ?
C8 C9 H9 119.5 ?
C9 C10 C11 121.5(3) ?
C9 C10 H10 119.2 ?
C11 C10 H10 119.2 ?
C12 C11 C10 118.6(3) ?
C12 C11 H11 120.7 ?
C10 C11 H11 120.7 ?
C11 C12 C13 121.6(2) ?
C11 C12 H12 119.2 ?
C13 C12 H12 119.2 ?
C12 C13 C8 119.7(2) ?
C12 C13 C14 116.2(2) ?
C8 C13 C14 124.2(2) ?
N2 C14 C13 127.6(2) ?
N2 C14 H14 116.2 ?
C13 C14 H14 116.2 ?
O2 C15 C16 120.9(2) ?
O2 C15 C20 120.8(2) ?
C16 C15 C20 118.3(2) ?
C17 C16 C15 120.8(3) ?
C17 C16 H16 119.6 ?
C15 C16 H16 119.6 ?
C16 C17 C18 121.5(3) ?
C16 C17 H17 119.3 ?
C18 C17 H17 119.3 ?
C19 C18 C17 118.4(3) ?
C19 C18 H18 120.8 ?
C17 C18 H18 120.8 ?
C18 C19 C20 121.9(3) ?
C18 C19 H19 119.0 ?
C20 C19 H19 119.0 ?
C19 C20 C15 119.0(2) ?
C19 C20 C21 117.3(2) ?
C15 C20 C21 123.6(2) ?
N1 C21 C20 128.3(2) ?
N1 C21 H21 115.8 ?
C20 C21 H21 115.8 ?
C27 C22 C23 119.0(3) ?
C27 C22 C28 117.6(2) ?
C23 C22 C28 123.4(2) ?
O3 C23 C24 120.5(2) ?
O3 C23 C22 120.9(2) ?
C24 C23 C22 118.6(2) ?
C25 C24 C23 120.8(3) ?
C25 C24 H24 119.6 ?
C23 C24 H24 119.6 ?
C24 C25 C26 120.9(3) ?
C24 C25 H25 119.5 ?
C26 C25 H25 119.5 ?
C27 C26 C25 119.0(3) ?
C27 C26 H26 120.5 ?
C25 C26 H26 120.5 ?
C26 C27 C22 121.6(3) ?
C26 C27 H27 119.2 ?
C22 C27 H27 119.2 ?
N3 C28 C22 129.0(2) ?
N3 C28 H28 115.5 ?
C22 C28 H28 115.5 ?
N1 C29 C30 114.0(2) ?
N1 C29 H29A 108.8 ?
C30 C29 H29A 108.8 ?
N1 C29 H29B 108.8 ?
C30 C29 H29B 108.8 ?
H29A C29 H29B 107.7 ?
C29 C30 C31 112.8(2) ?
C29 C30 H30A 109.0 ?
C31 C30 H30A 109.0 ?
C29 C30 H30B 109.0 ?
C31 C30 H30B 109.0 ?
H30A C30 H30B 107.8 ?
N2 C31 C30 110.2(2) ?
N2 C31 H31A 109.6 ?
C30 C31 H31A 109.6 ?
N2 C31 H31B 109.6 ?
C30 C31 H31B 109.6 ?
H31A C31 H31B 108.1 ?
N3 C32 C33 113.8(2) ?
N3 C32 H32A 108.8 ?
C33 C32 H32A 108.8 ?
N3 C32 H32B 108.8 ?
C33 C32 H32B 108.8 ?
H32A C32 H32B 107.7 ?
C34 C33 C32 113.9(2) ?
C34 C33 H33A 108.8 ?
C32 C33 H33A 108.8 ?
C34 C33 H33B 108.8 ?
C32 C33 H33B 108.8 ?
H33A C33 H33B 107.7 ?
N4 C34 C33 110.7(2) ?
N4 C34 H34A 109.5 ?
C33 C34 H34A 109.5 ?
N4 C34 H34B 109.5 ?
C33 C34 H34B 109.5 ?
H34A C34 H34B 108.1 ?
N5 C35 N6 172.8(3) ?
N7 C36 N6 172.6(3) ?
N8 C37 N9 174.1(3) ?
N10 C38 N9 174.5(4) ?
S1 C39 H39A 109.5 ?
S1 C39 H39B 109.5 ?
H39A C39 H39B 109.5 ?
S1 C39 H39C 109.5 ?
H39A C39 H39C 109.5 ?
H39B C39 H39C 109.5 ?
S1 C40 H40A 109.5 ?
S1 C40 H40B 109.5 ?
H40A C40 H40B 109.5 ?
S1 C40 H40C 109.5 ?
H40A C40 H40C 109.5 ?
H40B C40 H40C 109.5 ?
O2 Cu1 O1 79.04(7) y
O2 Cu1 N2 171.37(8) y
O1 Cu1 N2 92.36(8) y
O2 Cu1 N1 91.72(8) y
O1 Cu1 N1 162.67(8) y
N2 Cu1 N1 96.40(9) y
O2 Cu1 O6 93.16(7) y
O1 Cu1 O6 97.91(7) y
N2 Cu1 O6 88.70(8) y
N1 Cu1 O6 97.20(8) y
O3 Cu2 N4 170.14(8) y
O3 Cu2 O4 78.17(7) y
N4 Cu2 O4 91.99(8) y
O3 Cu2 N3 91.79(8) y
N4 Cu2 N3 97.35(9) y
O4 Cu2 N3 158.78(8) y
O3 Cu2 O5 91.89(7) y
N4 Cu2 O5 89.95(8) y
O4 Cu2 O5 97.81(7) y
N3 Cu2 O5 101.20(8) y
C21 N1 C29 113.7(2) ?
C21 N1 Cu1 121.75(18) ?
C29 N1 Cu1 124.43(17) ?
C14 N2 C31 116.2(2) ?
C14 N2 Cu1 124.27(18) ?
C31 N2 Cu1 119.30(17) ?
C28 N3 C32 114.5(2) ?
C28 N3 Cu2 121.80(18) ?
C32 N3 Cu2 123.68(18) ?
C7 N4 C34 117.1(2) ?
C7 N4 Cu2 124.56(19) ?
C34 N4 Cu2 118.36(18) ?
C35 N5 Ni1 159.4(2) ?
C35 N6 C36 123.5(3) ?
C37 N8 Ni1 172.3(2) ?
C37 N9 C38 119.8(3) ?
N8 Ni1 N5 93.59(9) y
N8 Ni1 O2 97.34(8) y
N5 Ni1 O2 98.96(8) y
N8 Ni1 O4 99.10(8) y
N5 Ni1 O4 93.23(8) y
O2 Ni1 O4 158.83(7) y
N8 Ni1 O3 170.89(8) y
N5 Ni1 O3 90.80(8) y
O2 Ni1 O3 89.84(7) y
O4 Ni1 O3 72.67(7) y
N8 Ni1 O1 92.94(8) y
N5 Ni1 O1 170.24(8) y
O2 Ni1 O1 73.00(7) y
O4 Ni1 O1 92.88(7) y
O3 Ni1 O1 83.77(7) y
C8 O1 Cu1 127.59(15) ?
C8 O1 Ni1 132.67(15) ?
Cu1 O1 Ni1 99.71(7) y
C15 O2 Cu1 125.27(15) ?
C15 O2 Ni1 131.87(15) ?
Cu1 O2 Ni1 102.86(7) y
C23 O3 Cu2 127.53(16) ?
C23 O3 Ni1 130.29(16) ?
Cu2 O3 Ni1 99.19(7) ?
C1 O4 Cu2 128.17(16) ?
C1 O4 Ni1 132.31(15) ?
Cu2 O4 Ni1 98.45(7) ?
S1 O5 Cu2 119.08(11) ?
S3 O6 S2 45.41(9) ?
S3 O6 Cu1 152.31(14) ?
S2 O6 Cu1 109.15(12) ?
O5 S1 C40 105.50(14) ?
O5 S1 C39 106.42(13) ?
C40 S1 C39 97.04(16) ?
O6 S3 C1A 101.5(3) ?
O6 S3 C41 100.8(5) ?
C1A S3 C41 95.9(8) ?
O6 S2 C2A 100.0(3) ?
O6 S2 C42 104.1(5) ?
C2A S2 C42 98.0(6) ?
S2 C2A H2A1 109.5 ?
S2 C2A H2A2 109.5 ?
H2A1 C2A H2A2 109.5 ?
S2 C2A H2A3 109.5 ?
H2A1 C2A H2A3 109.5 ?
H2A2 C2A H2A3 109.5 ?
S2 C42 H42A 109.5 ?
S2 C42 H42B 109.5 ?
H42A C42 H42B 109.5 ?
S2 C42 H42C 109.5 ?
H42A C42 H42C 109.5 ?
H42B C42 H42C 109.5 ?

loop_
_geom_bond_atom_site_label_1
_geom_bond_atom_site_label_2
_geom_bond_distance
_geom_bond_publ_flag
C1 O4 1.328(3) ?
C1 C2 1.406(4) ?
C1 C6 1.408(4) ?
C2 C3 1.408(4) ?
C2 C7 1.449(4) ?
C3 C4 1.370(4) ?
C3 H3 0.95 ?
C4 C5 1.389(4) ?
C4 H4 0.95 ?
C5 C6 1.380(4) ?
C5 H5 0.95 ?
C6 H6 0.95 ?
C7 N4 1.280(3) ?
C7 H7 0.95 ?
C8 O1 1.325(3) ?
C8 C9 1.402(4) ?
C8 C13 1.415(3) ?
C9 C10 1.370(4) ?
C9 H9 0.95 ?
C10 C11 1.393(4) ?
C10 H10 0.95 ?
C11 C12 1.361(4) ?
C11 H11 0.95 ?
C12 C13 1.409(4) ?
C12 H12 0.95 ?
C13 C14 1.443(4) ?
C14 N2 1.276(3) ?
C14 H14 0.95 ?
C15 O2 1.327(3) ?
C15 C16 1.405(4) ?
C15 C20 1.411(4) ?
C16 C17 1.373(4) ?
C16 H16 0.95 ?
C17 C18 1.389(4) ?
C17 H17 0.95 ?
C18 C19 1.375(4) ?
C18 H18 0.95 ?
C19 C20 1.404(4) ?
C19 H19 0.95 ?
C20 C21 1.446(4) ?
C21 N1 1.280(3) ?
C21 H21 0.95 ?
C22 C27 1.404(4) ?
C22 C23 1.418(4) ?
C22 C28 1.437(4) ?
C23 O3 1.323(3) ?
C23 C24 1.399(4) ?
C24 C25 1.373(4) ?
C24 H24 0.95 ?
C25 C26 1.398(4) ?
C25 H25 0.95 ?
C26 C27 1.368(4) ?
C26 H26 0.95 ?
C27 H27 0.95 ?
C28 N3 1.278(3) ?
C28 H28 0.95 ?
C29 N1 1.490(3) ?
C29 C30 1.502(4) ?
C29 H29A 0.99 ?
C29 H29B 0.99 ?
C30 C31 1.505(4) ?
C30 H30A 0.99 ?
C30 H30B 0.99 ?
C31 N2 1.474(3) ?
C31 H31A 0.99 ?
C31 H31B 0.99 ?
C32 N3 1.491(3) ?
C32 C33 1.507(4) ?
C32 H32A 0.99 ?
C32 H32B 0.99 ?
C33 C34 1.487(4) ?
C33 H33A 0.99 ?
C33 H33B 0.99 ?
C34 N4 1.473(3) ?
C34 H34A 0.99 ?
C34 H34B 0.99 ?
C35 N5 1.143(3) ?
C35 N6 1.302(3) ?
C36 N7 1.142(4) ?
C36 N6 1.303(4) ?
C37 N8 1.150(3) ?
C37 N9 1.303(4) ?
C38 N10 1.141(4) ?
C38 N9 1.320(4) ?
C39 S1 1.781(3) ?
C39 H39A 0.98 ?
C39 H39B 0.98 ?
C39 H39C 0.98 ?
C40 S1 1.778(3) ?
C40 H40A 0.98 ?
C40 H40B 0.98 ?
C40 H40C 0.98 ?
Cu1 O1 1.9607(17) y
Cu1 O2 1.9501(16) y
Cu1 O6 2.292(2) y
Cu1 N1 1.991(2) y
Cu1 N2 1.966(2) y
Cu2 O3 1.9323(17) y
Cu2 O4 1.9683(16) y
Cu2 O5 2.3234(19) y
Cu2 N3 2.002(2) y
Cu2 N4 1.952(2) y
Ni1 O1 2.1307(16) y
Ni1 O2 2.0517(17) y
Ni1 O4 2.0692(17) y
Ni1 O3 2.0818(17) y
Ni1 N5 2.041(2) y
Ni1 N8 2.015(2) y
O5 S1 1.513(2) ?
O6 S3 1.551(3) ?
O6 S2 1.559(2) ?
S3 C1A 1.783(8) ?
S3 C41 1.795(12) ?
C1A H1A1 0.98 ?
C1A H1A2 0.98 ?
C1A H1A3 0.98 ?
C41 H41A 0.98 ?
C41 H41B 0.98 ?
C41 H41C 0.98 ?
S2 C2A 1.754(7) ?
S2 C42 1.771(11) ?
C2A H2A1 0.98 ?
C2A H2A2 0.98 ?
C2A H2A3 0.98 ?
C42 H42A 0.98 ?
C42 H42B 0.98 ?
C42 H42C 0.98 ?

loop_
_geom_torsion_atom_site_label_1
_geom_torsion_atom_site_label_2
_geom_torsion_atom_site_label_3
_geom_torsion_atom_site_label_4
_geom_torsion
O4 C1 C2 C3 178.7(2)
C6 C1 C2 C3 -1.7(4)
O4 C1 C2 C7 0.0(4)
C6 C1 C2 C7 179.6(2)
C1 C2 C3 C4 0.6(4)
C7 C2 C3 C4 179.4(3)
C2 C3 C4 C5 0.5(4)
C3 C4 C5 C6 -0.6(4)
C4 C5 C6 C1 -0.6(4)
O4 C1 C6 C5 -178.7(2)
C2 C1 C6 C5 1.7(4)
C1 C2 C7 N4 -6.2(4)
C3 C2 C7 N4 175.1(3)
O1 C8 C9 C10 177.7(2)
C13 C8 C9 C10 -2.1(4)
C8 C9 C10 C11 1.8(4)
C9 C10 C11 C12 -0.3(4)
C10 C11 C12 C13 -0.8(4)
C11 C12 C13 C8 0.5(4)
C11 C12 C13 C14 -178.8(2)
O1 C8 C13 C12 -178.8(2)
C9 C8 C13 C12 1.0(4)
O1 C8 C13 C14 0.4(4)
C9 C8 C13 C14 -179.8(2)
C12 C13 C14 N2 -176.5(3)
C8 C13 C14 N2 4.3(4)
O2 C15 C16 C17 -179.4(2)
C20 C15 C16 C17 0.9(4)
C15 C16 C17 C18 1.7(4)
C16 C17 C18 C19 -1.6(5)
C17 C18 C19 C20 -1.1(4)
C18 C19 C20 C15 3.6(4)
C18 C19 C20 C21 -177.1(3)
O2 C15 C20 C19 176.9(2)
C16 C15 C20 C19 -3.5(4)
O2 C15 C20 C21 -2.3(4)
C16 C15 C20 C21 177.3(2)
C19 C20 C21 N1 168.2(3)
C15 C20 C21 N1 -12.6(4)
C27 C22 C23 O3 -177.5(3)
C28 C22 C23 O3 0.8(4)
C27 C22 C23 C24 1.2(4)
C28 C22 C23 C24 179.5(3)
O3 C23 C24 C25 178.0(3)
C22 C23 C24 C25 -0.8(4)
C23 C24 C25 C26 0.2(5)
C24 C25 C26 C27 0.0(5)
C25 C26 C27 C22 0.5(5)
C23 C22 C27 C26 -1.1(5)
C28 C22 C27 C26 -179.5(3)
C27 C22 C28 N3 -172.0(3)
C23 C22 C28 N3 9.7(5)
N1 C29 C30 C31 -57.7(3)
C29 C30 C31 N2 80.5(3)
N3 C32 C33 C34 56.5(3)
C32 C33 C34 N4 -80.8(3)
C20 C21 N1 C29 -177.5(3)
C20 C21 N1 Cu1 -0.8(4)
C30 C29 N1 C21 -172.8(2)
C30 C29 N1 Cu1 10.6(3)
O2 Cu1 N1 C21 18.0(2)
O1 Cu1 N1 C21 75.1(4)
N2 Cu1 N1 C21 -164.9(2)
O6 Cu1 N1 C21 -75.4(2)
O2 Cu1 N1 C29 -165.7(2)
O1 Cu1 N1 C29 -108.5(3)
N2 Cu1 N1 C29 11.4(2)
O6 Cu1 N1 C29 100.9(2)
C13 C14 N2 C31 179.1(2)
C13 C14 N2 Cu1 4.3(4)
C30 C31 N2 C14 134.9(3)
C30 C31 N2 Cu1 -50.0(3)
O2 Cu1 N2 C14 -16.4(7)
O1 Cu1 N2 C14 -11.6(2)
N1 Cu1 N2 C14 -176.7(2)
O6 Cu1 N2 C14 86.2(2)
O2 Cu1 N2 C31 168.9(5)
O1 Cu1 N2 C31 173.66(19)
N1 Cu1 N2 C31 8.6(2)
O6 Cu1 N2 C31 -88.48(19)
C22 C28 N3 C32 -179.3(3)
C22 C28 N3 Cu2 2.3(4)
C33 C32 N3 C28 171.5(3)
C33 C32 N3 Cu2 -10.0(3)
O3 Cu2 N3 C28 -15.7(2)
N4 Cu2 N3 C28 168.0(2)
O4 Cu2 N3 C28 -76.7(3)
O5 Cu2 N3 C28 76.5(2)
O3 Cu2 N3 C32 166.0(2)
N4 Cu2 N3 C32 -10.3(2)
O4 Cu2 N3 C32 105.0(3)
O5 Cu2 N3 C32 -101.8(2)
C2 C7 N4 C34 179.2(3)
C2 C7 N4 Cu2 -1.5(4)
C33 C34 N4 C7 -129.3(3)
C33 C34 N4 Cu2 51.3(3)
O3 Cu2 N4 C7 12.6(6)
O4 Cu2 N4 C7 9.6(2)
N3 Cu2 N4 C7 170.5(2)
O5 Cu2 N4 C7 -88.2(2)
O3 Cu2 N4 C34 -168.1(4)
O4 Cu2 N4 C34 -171.09(19)
N3 Cu2 N4 C34 -10.2(2)
O5 Cu2 N4 C34 91.10(19)
N6 C35 N5 Ni1 -149.(2)
N5 C35 N6 C36 -18.E1(10)
N7 C36 N6 C35 174.(2)
N9 C37 N8 Ni1 -81.(4)
N8 C37 N9 C38 18.E1(10)
N10 C38 N9 C37 -18.E1(10)
C37 N8 Ni1 N5 102.8(16)
C37 N8 Ni1 O2 -157.7(16)
C37 N8 Ni1 O4 8.9(16)
C37 N8 Ni1 O3 -16.0(19)
C37 N8 Ni1 O1 -84.5(16)
C35 N5 Ni1 N8 -173.9(6)
C35 N5 Ni1 O2 88.1(6)
C35 N5 Ni1 O4 -74.5(6)
C35 N5 Ni1 O3 -1.9(6)
C35 N5 Ni1 O1 54.2(9)
C9 C8 O1 Cu1 166.90(18)
C13 C8 O1 Cu1 -13.3(3)
C9 C8 O1 Ni1 -15.5(3)
C13 C8 O1 Ni1 164.33(17)
O2 Cu1 O1 C8 -164.2(2)
N2 Cu1 O1 C8 16.5(2)
N1 Cu1 O1 C8 137.0(3)
O6 Cu1 O1 C8 -72.5(2)
O2 Cu1 O1 Ni1 17.59(7)
N2 Cu1 O1 Ni1 -161.69(8)
N1 Cu1 O1 Ni1 -41.2(3)
O6 Cu1 O1 Ni1 109.29(8)
N8 Ni1 O1 C8 68.0(2)
N5 Ni1 O1 C8 -160.0(4)
O2 Ni1 O1 C8 164.8(2)
O4 Ni1 O1 C8 -31.3(2)
O3 Ni1 O1 C8 -103.5(2)
N8 Ni1 O1 Cu1 -113.93(9)
N5 Ni1 O1 Cu1 18.1(5)
O2 Ni1 O1 Cu1 -17.15(7)
O4 Ni1 O1 Cu1 146.80(8)
O3 Ni1 O1 Cu1 74.59(8)
C16 C15 O2 Cu1 -150.89(19)
C20 C15 O2 Cu1 28.7(3)
C16 C15 O2 Ni1 30.0(3)
C20 C15 O2 Ni1 -150.34(19)
O1 Cu1 O2 C15 162.2(2)
N2 Cu1 O2 C15 167.0(5)
N1 Cu1 O2 C15 -32.6(2)
O6 Cu1 O2 C15 64.75(19)
O1 Cu1 O2 Ni1 -18.50(8)
N2 Cu1 O2 Ni1 -13.7(6)
N1 Cu1 O2 Ni1 146.73(9)
O6 Cu1 O2 Ni1 -115.95(8)
N8 Ni1 O2 C15 -72.5(2)
N5 Ni1 O2 C15 22.3(2)
O4 Ni1 O2 C15 146.8(2)
O3 Ni1 O2 C15 113.1(2)
O1 Ni1 O2 C15 -163.3(2)
N8 Ni1 O2 Cu1 108.28(9)
N5 Ni1 O2 Cu1 -156.89(8)
O4 Ni1 O2 Cu1 -32.5(2)
O3 Ni1 O2 Cu1 -66.10(8)
O1 Ni1 O2 Cu1 17.44(7)
C24 C23 O3 Cu2 158.58(19)
C22 C23 O3 Cu2 -22.7(4)
C24 C23 O3 Ni1 -45.2(3)
C22 C23 O3 Ni1 133.6(2)
N4 Cu2 O3 C23 -175.2(4)
O4 Cu2 O3 C23 -172.1(2)
N3 Cu2 O3 C23 26.7(2)
O5 Cu2 O3 C23 -74.6(2)
N4 Cu2 O3 Ni1 22.9(5)
O4 Cu2 O3 Ni1 25.98(7)
N3 Cu2 O3 Ni1 -135.16(8)
O5 Cu2 O3 Ni1 123.57(8)
N8 Ni1 O3 C23 -160.6(5)
N5 Ni1 O3 C23 80.4(2)
O2 Ni1 O3 C23 -18.5(2)
O4 Ni1 O3 C23 173.6(2)
O1 Ni1 O3 C23 -91.4(2)
N8 Ni1 O3 Cu2 0.5(5)
N5 Ni1 O3 Cu2 -118.43(8)
O2 Ni1 O3 Cu2 142.61(8)
O4 Ni1 O3 Cu2 -25.30(7)
O1 Ni1 O3 Cu2 69.70(7)
C2 C1 O4 Cu2 13.1(3)
C6 C1 O4 Cu2 -166.48(17)
C2 C1 O4 Ni1 -152.40(18)
C6 C1 O4 Ni1 28.0(3)
O3 Cu2 O4 C1 164.67(19)
N4 Cu2 O4 C1 -15.85(19)
N3 Cu2 O4 C1 -132.1(2)
O5 Cu2 O4 C1 74.37(19)
O3 Cu2 O4 Ni1 -26.10(7)
N4 Cu2 O4 Ni1 153.38(8)
N3 Cu2 O4 Ni1 37.1(2)
O5 Cu2 O4 Ni1 -116.40(7)
N8 Ni1 O4 C1 17.3(2)
N5 Ni1 O4 C1 -76.9(2)
O2 Ni1 O4 C1 157.8(2)
O3 Ni1 O4 C1 -166.7(2)
O1 Ni1 O4 C1 110.7(2)
N8 Ni1 O4 Cu2 -151.25(8)
N5 Ni1 O4 Cu2 114.58(8)
O2 Ni1 O4 Cu2 -10.7(2)
O3 Ni1 O4 Cu2 24.75(7)
O1 Ni1 O4 Cu2 -57.81(7)
O3 Cu2 O5 S1 -30.34(13)
N4 Cu2 O5 S1 139.98(14)
O4 Cu2 O5 S1 47.98(14)
N3 Cu2 O5 S1 -122.54(14)
O2 Cu1 O6 S3 46.1(3)
O1 Cu1 O6 S3 -33.3(3)
N2 Cu1 O6 S3 -125.5(3)
N1 Cu1 O6 S3 138.2(3)
O2 Cu1 O6 S2 25.74(12)
O1 Cu1 O6 S2 -53.63(12)
N2 Cu1 O6 S2 -145.83(12)
N1 Cu1 O6 S2 117.88(12)
Cu2 O5 S1 C40 174.22(15)
Cu2 O5 S1 C39 -83.40(16)
S2 O6 S3 C1A -25.8(4)
Cu1 O6 S3 C1A -53.3(5)
S2 O6 S3 C41 72.6(7)
Cu1 O6 S3 C41 45.1(7)
S3 O6 S2 C2A 49.9(4)
Cu1 O6 S2 C2A -143.3(4)
S3 O6 S2 C42 -51.1(5)
Cu1 O6 S2 C42 115.8(5)

_cod_database_fobs_code 2020547
